data_4079431
loop_
_publ_author_name
'Chow, Catherine'
'Patrick, Brian O.'
'Legzdins, Peter'

_publ_section_title
;
 Intermolecular C--H Activations of Hydrocarbons Initiated by a Tungsten
 Trimethylsilylallyl Complex
;
_journal_issue 21
_journal_name_full Organometallics
_journal_page_first 7453
_journal_paper_doi 10.1021/om300742y
_journal_volume 31
_journal_year 2012
_chemical_formula_moiety 'C22 H39 N O2 Si W'
_chemical_formula_sum 'C22 H39 N O2 Si W'
_chemical_formula_weight 561.48
_chemical_name_systematic
;
 ?
;
_space_group_IT_number 14
_symmetry_cell_setting monoclinic
_symmetry_space_group_name_Hall '-P 2ybc'
_symmetry_space_group_name_H-M 'P 1 21/c 1'
_atom_sites_solution_hydrogens geom
_atom_sites_solution_primary direct
_atom_sites_solution_secondary difmap
_audit_creation_method SHELXL-97
_cell_angle_alpha 90.00
_cell_angle_beta 104.2650(10)
_cell_angle_gamma 90.00
_cell_formula_units_Z 4
_cell_length_a 12.1444(3)
_cell_length_b 11.4950(4)
_cell_length_c 17.3264(6)
_cell_measurement_reflns_used 8155
_cell_measurement_temperature 103(2)
_cell_measurement_theta_max 33.225
_cell_measurement_theta_min 2.562
_cell_volume 2344.18(13)
_computing_molecular_graphics 'Ortep-3 for Windows (Farrugia, 1997)'
_computing_publication_material 'WinGX publication routines (Farrugia, 1999)'
_computing_structure_refinement 'SHELXL-97 (Sheldrick, 1997)'
_computing_structure_solution 'SIR92 (Altomare, et al., 1993)'
_diffrn_ambient_temperature 103(2)
_diffrn_measured_fraction_theta_full 0.998
_diffrn_measured_fraction_theta_max 0.998
_diffrn_measurement_device_type 'Bruker X8 Apex II'
_diffrn_measurement_method 'area detector'
_diffrn_radiation_monochromator graphite
_diffrn_radiation_source 'fine-focus sealed tube'
_diffrn_radiation_type MoK\a
_diffrn_radiation_wavelength 0.71073
_diffrn_reflns_av_R_equivalents 0.0363
_diffrn_reflns_av_sigmaI/netI 0.0303
_diffrn_reflns_limit_h_max 18
_diffrn_reflns_limit_h_min -18
_diffrn_reflns_limit_k_max 16
_diffrn_reflns_limit_k_min -17
_diffrn_reflns_limit_l_max 26
_diffrn_reflns_limit_l_min -21
_diffrn_reflns_number 34248
_diffrn_reflns_theta_full 33.14
_diffrn_reflns_theta_max 33.14
_diffrn_reflns_theta_min 1.73
_exptl_absorpt_coefficient_mu 4.995
_exptl_absorpt_correction_T_max 0.5491
_exptl_absorpt_correction_T_min 0.3290
_exptl_absorpt_correction_type multi-scan
_exptl_crystal_colour yellow
_exptl_crystal_density_diffrn 1.591
_exptl_crystal_density_method 'not measured'
_exptl_crystal_description prism
_exptl_crystal_F_000 1128
_exptl_crystal_size_max 0.50
_exptl_crystal_size_mid 0.23
_exptl_crystal_size_min 0.12
_refine_diff_density_max 2.454
_refine_diff_density_min -1.688
_refine_diff_density_rms 0.113
_refine_ls_extinction_method none
_refine_ls_goodness_of_fit_ref 1.043
_refine_ls_hydrogen_treatment mixed
_refine_ls_matrix_type full
_refine_ls_number_parameters 271
_refine_ls_number_reflns 8927
_refine_ls_number_restraints 0
_refine_ls_restrained_S_all 1.043
_refine_ls_R_factor_all 0.0241
_refine_ls_R_factor_gt 0.0204
_refine_ls_shift/su_max 0.064
_refine_ls_shift/su_mean 0.001
_refine_ls_structure_factor_coef Fsqd
_refine_ls_weighting_details 'calc w=1/[\s^2^(Fo^2^)+(0.0264P)^2^+0.9640P] where P=(Fo^2^+2Fc^2^)/3'
_refine_ls_weighting_scheme calc
_refine_ls_wR_factor_gt 0.0521
_refine_ls_wR_factor_ref 0.0539
_reflns_number_gt 8066
_reflns_number_total 8927
_reflns_threshold_expression >2sigma(I)
_cod_data_source_file om300742y_si_001.cif
_cod_data_source_block 11
_cod_original_sg_symbol_H-M 'P 21/c'
_cod_database_code 4079431

loop_
_symmetry_equiv_pos_as_xyz
'x, y, z'
'-x, y+1/2, -z+1/2'
'-x, -y, -z'
'x, -y-1/2, z-1/2'

loop_
_atom_site_label
_atom_site_type_symbol
_atom_site_fract_x
_atom_site_fract_y
_atom_site_fract_z
_atom_site_U_iso_or_equiv
_atom_site_adp_type
_atom_site_occupancy
_atom_site_symmetry_multiplicity
_atom_site_calc_flag
_atom_site_refinement_flags
C1 C 0.40856(15) 0.08927(15) 0.05657(10) 0.0167(3) Uani 1 1 d .
C2 C 0.33408(14) -0.00517(15) 0.05990(10) 0.0163(3) Uani 1 1 d .
C3 C 0.22868(15) 0.01549(15) 0.00229(10) 0.0166(3) Uani 1 1 d .
C4 C 0.23616(15) 0.12410(16) -0.03330(10) 0.0173(3) Uani 1 1 d .
C5 C 0.34724(16) 0.17114(14) 0.00007(11) 0.0171(3) Uani 1 1 d .
C6 C 0.53028(16) 0.09759(19) 0.10198(12) 0.0248(4) Uani 1 1 d .
H6A H 0.5389 0.0649 0.1554 0.037 Uiso 1 1 calc R
H6B H 0.5538 0.1794 0.1064 0.037 Uiso 1 1 calc R
H6C H 0.5779 0.0540 0.0739 0.037 Uiso 1 1 calc R
C7 C 0.36708(18) -0.11893(17) 0.10225(13) 0.0244(4) Uani 1 1 d .
H7A H 0.3880 -0.1748 0.0656 0.037 Uiso 1 1 calc R
H7B H 0.3028 -0.1495 0.1208 0.037 Uiso 1 1 calc R
H7C H 0.4319 -0.1066 0.1480 0.037 Uiso 1 1 calc R
C8 C 0.13519(17) -0.07136(17) -0.02223(12) 0.0241(4) Uani 1 1 d .
H8A H 0.0636 -0.0308 -0.0451 0.036 Uiso 1 1 calc R
H8B H 0.1280 -0.1162 0.0244 0.036 Uiso 1 1 calc R
H8C H 0.1526 -0.1241 -0.0620 0.036 Uiso 1 1 calc R
C9 C 0.14817(19) 0.17763(18) -0.09971(11) 0.0245(4) Uani 1 1 d .
H9A H 0.0829 0.1251 -0.1152 0.037 Uiso 1 1 calc R
H9B H 0.1805 0.1909 -0.1455 0.037 Uiso 1 1 calc R
H9C H 0.1235 0.2520 -0.0820 0.037 Uiso 1 1 calc R
C10 C 0.39477(19) 0.27729(17) -0.02962(13) 0.0254(4) Uani 1 1 d .
H10A H 0.4614 0.3042 0.0107 0.038 Uiso 1 1 calc R
H10B H 0.3370 0.3387 -0.0402 0.038 Uiso 1 1 calc R
H10C H 0.4170 0.2586 -0.0789 0.038 Uiso 1 1 calc R
C11 C 0.10048(16) 0.22287(16) 0.15509(11) 0.0181(3) Uani 1 1 d .
C12 C 0.09882(15) 0.27115(15) 0.08114(11) 0.0166(3) Uani 1 1 d .
C13 C 0.18768(15) 0.34437(13) 0.06905(11) 0.0151(3) Uani 1 1 d .
C14 C 0.23732(17) 0.46923(16) 0.23531(11) 0.0202(3) Uani 1 1 d .
H14A H 0.2873 0.4070 0.2625 0.030 Uiso 1 1 calc R
H14B H 0.1591 0.4532 0.2380 0.030 Uiso 1 1 calc R
H14C H 0.2621 0.5437 0.2614 0.030 Uiso 1 1 calc R
C15 C 0.14906(18) 0.59764(16) 0.07983(12) 0.0232(4) Uani 1 1 d .
H15A H 0.0713 0.5830 0.0841 0.035 Uiso 1 1 calc R
H15B H 0.1501 0.6019 0.0235 0.035 Uiso 1 1 calc R
H15C H 0.1762 0.6714 0.1061 0.035 Uiso 1 1 calc R
C16 C 0.39391(17) 0.50548(18) 0.12580(12) 0.0248(4) Uani 1 1 d .
H16A H 0.4199 0.5780 0.1542 0.037 Uiso 1 1 calc R
H16B H 0.3981 0.5127 0.0702 0.037 Uiso 1 1 calc R
H16C H 0.4424 0.4411 0.1512 0.037 Uiso 1 1 calc R
C17 C 0.20129(14) 0.02369(14) 0.17555(10) 0.0156(3) Uani 1 1 d .
C18 C 0.26731(15) 0.00158(15) 0.26170(10) 0.0175(3) Uani 1 1 d .
H18A H 0.2755 0.0771 0.2901 0.021 Uiso 1 1 calc R
H18B H 0.3447 -0.0243 0.2606 0.021 Uiso 1 1 calc R
C19 C 0.21991(16) -0.08633(15) 0.31180(11) 0.0182(3) Uani 1 1 d .
C20 C 0.1048(2) -0.0455(2) 0.32170(16) 0.0336(5) Uani 1 1 d .
H20A H 0.0790 -0.0978 0.3583 0.050 Uiso 1 1 calc R
H20B H 0.0496 -0.0462 0.2698 0.050 Uiso 1 1 calc R
H20C H 0.1118 0.0337 0.3433 0.050 Uiso 1 1 calc R
C21 C 0.2094(2) -0.20822(17) 0.27486(12) 0.0285(4) Uani 1 1 d .
H21A H 0.1845 -0.2631 0.3104 0.043 Uiso 1 1 calc R
H21B H 0.2834 -0.2327 0.2674 0.043 Uiso 1 1 calc R
H21C H 0.1537 -0.2068 0.2232 0.043 Uiso 1 1 calc R
C22 C 0.3030(2) -0.0929(2) 0.39385(12) 0.0296(4) Uani 1 1 d .
H22A H 0.3073 -0.0169 0.4200 0.044 Uiso 1 1 calc R
H22B H 0.3785 -0.1148 0.3878 0.044 Uiso 1 1 calc R
H22C H 0.2766 -0.1514 0.4263 0.044 Uiso 1 1 calc R
N1 N 0.36166(13) 0.21638(13) 0.19220(9) 0.0159(3) Uani 1 1 d .
O1 O 0.44238(12) 0.24673(13) 0.24535(9) 0.0249(3) Uani 1 1 d .
O2 O 0.11961(12) -0.03724(12) 0.14550(9) 0.0219(3) Uani 1 1 d .
Si1 Si 0.24396(4) 0.47634(4) 0.12914(3) 0.01532(8) Uani 1 1 d .
W1 W 0.261134(5) 0.162054(5) 0.107221(3) 0.01156(2) Uani 1 1 d .
H11A H 0.131(2) 0.263(2) 0.1984(15) 0.018(6) Uiso 1 1 d .
H11B H 0.054(2) 0.169(2) 0.1606(17) 0.021(7) Uiso 1 1 d .
H12 H 0.043(2) 0.242(2) 0.0353(16) 0.025(7) Uiso 1 1 d .
H13 H 0.186(2) 0.358(2) 0.0183(16) 0.018(6) Uiso 1 1 d .

loop_
_atom_site_aniso_label
_atom_site_aniso_U_11
_atom_site_aniso_U_22
_atom_site_aniso_U_33
_atom_site_aniso_U_23
_atom_site_aniso_U_13
_atom_site_aniso_U_12
C1 0.0136(7) 0.0164(7) 0.0195(7) -0.0027(6) 0.0030(6) 0.0030(6)
C2 0.0146(7) 0.0139(7) 0.0193(7) -0.0018(5) 0.0020(5) 0.0039(5)
C3 0.0155(7) 0.0148(7) 0.0179(7) -0.0052(5) 0.0012(5) 0.0015(6)
C4 0.0187(8) 0.0153(7) 0.0162(7) -0.0034(6) 0.0013(6) 0.0045(6)
C5 0.0182(8) 0.0152(7) 0.0177(7) -0.0018(5) 0.0042(6) 0.0019(6)
C6 0.0136(8) 0.0307(10) 0.0285(9) -0.0043(7) 0.0018(7) 0.0010(7)
C7 0.0263(9) 0.0162(8) 0.0310(9) 0.0028(7) 0.0075(8) 0.0088(7)
C8 0.0220(9) 0.0195(8) 0.0282(9) -0.0101(7) 0.0015(7) -0.0034(7)
C9 0.0288(10) 0.0249(9) 0.0163(7) -0.0018(6) -0.0013(7) 0.0086(7)
C10 0.0319(10) 0.0197(8) 0.0285(9) 0.0009(7) 0.0146(8) -0.0008(7)
C11 0.0157(7) 0.0140(7) 0.0252(8) -0.0017(6) 0.0061(6) -0.0004(6)
C12 0.0127(7) 0.0121(7) 0.0225(7) -0.0023(5) -0.0003(6) 0.0021(5)
C13 0.0159(7) 0.0110(7) 0.0171(7) -0.0002(5) 0.0017(6) 0.0026(5)
C14 0.0227(8) 0.0174(8) 0.0198(7) -0.0027(6) 0.0038(6) -0.0005(6)
C15 0.0281(9) 0.0148(8) 0.0262(8) 0.0011(6) 0.0059(7) 0.0035(7)
C16 0.0199(8) 0.0258(9) 0.0297(9) -0.0036(7) 0.0077(7) -0.0065(7)
C17 0.0146(7) 0.0124(7) 0.0190(7) -0.0009(5) 0.0026(6) 0.0011(5)
C18 0.0170(7) 0.0164(7) 0.0183(7) 0.0015(6) 0.0027(6) -0.0029(6)
C19 0.0221(8) 0.0133(7) 0.0200(7) -0.0013(6) 0.0067(6) -0.0024(6)
C20 0.0299(11) 0.0331(11) 0.0442(13) 0.0038(9) 0.0217(10) 0.0007(9)
C21 0.0457(13) 0.0140(8) 0.0258(9) -0.0002(6) 0.0086(9) -0.0012(8)
C22 0.0391(12) 0.0273(10) 0.0206(8) 0.0039(7) 0.0039(8) -0.0083(9)
N1 0.0148(6) 0.0134(6) 0.0176(6) -0.0009(5) 0.0001(5) -0.0002(5)
O1 0.0194(6) 0.0246(7) 0.0242(6) -0.0047(5) -0.0071(5) -0.0032(5)
O2 0.0182(6) 0.0164(6) 0.0275(6) -0.0006(5) -0.0015(5) -0.0048(5)
Si1 0.0161(2) 0.01089(19) 0.0189(2) -0.00152(15) 0.00414(16) -0.00088(16)
W1 0.01063(4) 0.00908(3) 0.01357(3) -0.00099(2) 0.00032(2) 0.00059(2)

loop_
_atom_type_symbol
_atom_type_description
_atom_type_scat_dispersion_real
_atom_type_scat_dispersion_imag
_atom_type_scat_source
C C 0.0033 0.0016 'International Tables Vol C Tables 4.2.6.8 and 6.1.1.4'
H H 0.0000 0.0000 'International Tables Vol C Tables 4.2.6.8 and 6.1.1.4'
N N 0.0061 0.0033 'International Tables Vol C Tables 4.2.6.8 and 6.1.1.4'
O O 0.0106 0.0060 'International Tables Vol C Tables 4.2.6.8 and 6.1.1.4'
Si Si 0.0817 0.0704 'International Tables Vol C Tables 4.2.6.8 and 6.1.1.4'
W W -0.8490 6.8722 'International Tables Vol C Tables 4.2.6.8 and 6.1.1.4'

loop_
_geom_angle_atom_site_label_1
_geom_angle_atom_site_label_2
_geom_angle_atom_site_label_3
_geom_angle
C2 C1 C5 107.53(15)
C2 C1 C6 125.63(16)
C5 C1 C6 126.80(17)
C2 C1 W1 72.79(10)
C5 C1 W1 72.71(10)
C6 C1 W1 121.94(12)
C1 C2 C3 108.19(15)
C1 C2 C7 125.95(16)
C3 C2 C7 124.57(16)
C1 C2 W1 71.81(9)
C3 C2 W1 76.04(9)
C7 C2 W1 128.27(12)
C4 C3 C2 108.00(15)
C4 C3 C8 126.60(16)
C2 C3 C8 124.92(16)
C4 C3 W1 72.38(9)
C2 C3 W1 69.10(9)
C8 C3 W1 130.25(13)
C3 C4 C5 108.29(15)
C3 C4 C9 126.28(17)
C5 C4 C9 125.23(17)
C3 C4 W1 73.98(10)
C5 C4 W1 69.78(10)
C9 C4 W1 126.07(12)
C1 C5 C4 107.90(15)
C1 C5 C10 126.41(18)
C4 C5 C10 124.97(17)
C1 C5 W1 71.77(10)
C4 C5 W1 75.18(10)
C10 C5 W1 126.43(12)
C1 C6 H6A 109.5
C1 C6 H6B 109.5
H6A C6 H6B 109.5
C1 C6 H6C 109.5
H6A C6 H6C 109.5
H6B C6 H6C 109.5
C2 C7 H7A 109.5
C2 C7 H7B 109.5
H7A C7 H7B 109.5
C2 C7 H7C 109.5
H7A C7 H7C 109.5
H7B C7 H7C 109.5
C3 C8 H8A 109.5
C3 C8 H8B 109.5
H8A C8 H8B 109.5
C3 C8 H8C 109.5
H8A C8 H8C 109.5
H8B C8 H8C 109.5
C4 C9 H9A 109.5
C4 C9 H9B 109.5
H9A C9 H9B 109.5
C4 C9 H9C 109.5
H9A C9 H9C 109.5
H9B C9 H9C 109.5
C5 C10 H10A 109.5
C5 C10 H10B 109.5
H10A C10 H10B 109.5
C5 C10 H10C 109.5
H10A C10 H10C 109.5
H10B C10 H10C 109.5
C12 C11 W1 68.12(10)
C12 C11 H11A 119.0(16)
W1 C11 H11A 103.4(16)
C12 C11 H11B 121.9(19)
W1 C11 H11B 116.4(17)
H11A C11 H11B 116(2)
C11 C12 C13 122.10(16)
C11 C12 W1 77.47(10)
C13 C12 W1 72.87(9)
C11 C12 H12 117.9(16)
C13 C12 H12 118.9(16)
W1 C12 H12 111.7(16)
C12 C13 Si1 125.69(13)
C12 C13 W1 71.03(9)
Si1 C13 W1 120.93(9)
C12 C13 H13 114.8(17)
Si1 C13 H13 108.9(16)
W1 C13 H13 110.7(16)
Si1 C14 H14A 109.5
Si1 C14 H14B 109.5
H14A C14 H14B 109.5
Si1 C14 H14C 109.5
H14A C14 H14C 109.5
H14B C14 H14C 109.5
Si1 C15 H15A 109.5
Si1 C15 H15B 109.5
H15A C15 H15B 109.5
Si1 C15 H15C 109.5
H15A C15 H15C 109.5
H15B C15 H15C 109.5
Si1 C16 H16A 109.5
Si1 C16 H16B 109.5
H16A C16 H16B 109.5
Si1 C16 H16C 109.5
H16A C16 H16C 109.5
H16B C16 H16C 109.5
O2 C17 C18 119.71(16)
O2 C17 W1 121.61(13)
C18 C17 W1 118.64(11)
C17 C18 C19 118.78(15)
C17 C18 H18A 107.6
C19 C18 H18A 107.6
C17 C18 H18B 107.6
C19 C18 H18B 107.6
H18A C18 H18B 107.1
C20 C19 C22 108.93(17)
C20 C19 C21 110.15(18)
C22 C19 C21 108.10(17)
C20 C19 C18 110.10(16)
C22 C19 C18 107.76(15)
C21 C19 C18 111.72(15)
C19 C20 H20A 109.5
C19 C20 H20B 109.5
H20A C20 H20B 109.5
C19 C20 H20C 109.5
H20A C20 H20C 109.5
H20B C20 H20C 109.5
C19 C21 H21A 109.5
C19 C21 H21B 109.5
H21A C21 H21B 109.5
C19 C21 H21C 109.5
H21A C21 H21C 109.5
H21B C21 H21C 109.5
C19 C22 H22A 109.5
C19 C22 H22B 109.5
H22A C22 H22B 109.5
C19 C22 H22C 109.5
H22A C22 H22C 109.5
H22B C22 H22C 109.5
O1 N1 W1 170.48(14)
C14 Si1 C16 108.57(9)
C14 Si1 C13 114.53(8)
C16 Si1 C13 110.71(9)
C14 Si1 C15 108.14(9)
C16 Si1 C15 110.31(10)
C13 Si1 C15 104.48(8)
N1 W1 C17 93.35(7)
N1 W1 C12 110.71(6)
C17 W1 C12 96.86(6)
N1 W1 C13 93.23(6)
C17 W1 C13 130.66(6)
C12 W1 C13 36.10(6)
N1 W1 C1 90.20(6)
C17 W1 C1 109.11(6)
C12 W1 C1 145.72(6)
C13 W1 C1 119.70(6)
N1 W1 C5 106.89(7)
C17 W1 C5 136.49(6)
C12 W1 C5 110.48(6)
C13 W1 C5 87.08(6)
C1 W1 C5 35.52(6)
N1 W1 C2 109.61(6)
C17 W1 C2 78.46(6)
C12 W1 C2 139.61(6)
C13 W1 C2 142.70(6)
C1 W1 C2 35.39(6)
C5 W1 C2 58.67(6)
N1 W1 C11 93.56(7)
C17 W1 C11 67.82(6)
C12 W1 C11 34.41(6)
C13 W1 C11 62.99(6)
C1 W1 C11 175.26(6)
C5 W1 C11 144.84(6)
C2 W1 C11 140.07(6)
N1 W1 C4 141.93(7)
C17 W1 C4 115.68(6)
C12 W1 C4 90.68(6)
C13 W1 C4 86.08(6)
C1 W1 C4 58.28(6)
C5 W1 C4 35.04(6)
C2 W1 C4 57.66(6)
C11 W1 C4 119.26(6)
N1 W1 C3 144.27(6)
C17 W1 C3 83.58(6)
C12 W1 C3 104.99(6)
C13 W1 C3 115.68(6)
C1 W1 C3 58.01(6)
C5 W1 C3 57.49(6)
C2 W1 C3 34.85(6)
C11 W1 C3 117.53(6)
C4 W1 C3 33.64(6)

loop_
_geom_bond_atom_site_label_1
_geom_bond_atom_site_label_2
_geom_bond_distance
C1 C2 1.423(2)
C1 C5 1.428(2)
C1 C6 1.497(3)
C1 W1 2.3346(17)
C2 C3 1.436(2)
C2 C7 1.505(3)
C2 W1 2.3473(16)
C3 C4 1.405(3)
C3 C8 1.493(3)
C3 W1 2.4384(16)
C4 C5 1.436(3)
C4 C9 1.496(3)
C4 W1 2.4179(17)
C5 C10 1.494(3)
C5 W1 2.3469(18)
C6 H6A 0.9800
C6 H6B 0.9800
C6 H6C 0.9800
C7 H7A 0.9800
C7 H7B 0.9800
C7 H7C 0.9800
C8 H8A 0.9800
C8 H8B 0.9800
C8 H8C 0.9800
C9 H9A 0.9800
C9 H9B 0.9800
C9 H9C 0.9800
C10 H10A 0.9800
C10 H10B 0.9800
C10 H10C 0.9800
C11 C12 1.392(3)
C11 W1 2.4043(18)
C11 H11A 0.88(3)
C11 H11B 0.86(3)
C12 C13 1.424(3)
C12 W1 2.2855(17)
C12 H12 0.97(3)
C13 Si1 1.8713(17)
C13 W1 2.3096(16)
C13 H13 0.89(3)
C14 Si1 1.8628(19)
C14 H14A 0.9800
C14 H14B 0.9800
C14 H14C 0.9800
C15 Si1 1.8754(19)
C15 H15A 0.9800
C15 H15B 0.9800
C15 H15C 0.9800
C16 Si1 1.867(2)
C16 H16A 0.9800
C16 H16B 0.9800
C16 H16C 0.9800
C17 O2 1.221(2)
C17 C18 1.532(2)
C17 W1 2.2099(17)
C18 C19 1.534(2)
C18 H18A 0.9900
C18 H18B 0.9900
C19 C20 1.524(3)
C19 C22 1.529(3)
C19 C21 1.533(3)
C20 H20A 0.9800
C20 H20B 0.9800
C20 H20C 0.9800
C21 H21A 0.9800
C21 H21B 0.9800
C21 H21C 0.9800
C22 H22A 0.9800
C22 H22B 0.9800
C22 H22C 0.9800
N1 O1 1.2188(19)
N1 W1 1.7784(14)

loop_
_geom_torsion_atom_site_label_1
_geom_torsion_atom_site_label_2
_geom_torsion_atom_site_label_3
_geom_torsion_atom_site_label_4
_geom_torsion
C5 C1 C2 C3 3.05(19)
C6 C1 C2 C3 -174.69(17)
W1 C1 C2 C3 67.96(12)
C5 C1 C2 C7 170.54(17)
C6 C1 C2 C7 -7.2(3)
W1 C1 C2 C7 -124.55(17)
C5 C1 C2 W1 -64.91(12)
C6 C1 C2 W1 117.35(18)
C1 C2 C3 C4 -2.84(19)
C7 C2 C3 C4 -170.54(16)
W1 C2 C3 C4 62.31(12)
C1 C2 C3 C8 169.61(17)
C7 C2 C3 C8 1.9(3)
W1 C2 C3 C8 -125.23(17)
C1 C2 C3 W1 -65.15(11)
C7 C2 C3 W1 127.15(18)
C2 C3 C4 C5 1.51(19)
C8 C3 C4 C5 -170.78(17)
W1 C3 C4 C5 61.73(12)
C2 C3 C4 C9 176.48(17)
C8 C3 C4 C9 4.2(3)
W1 C3 C4 C9 -123.30(18)
C2 C3 C4 W1 -60.22(12)
C8 C3 C4 W1 127.49(18)
C2 C1 C5 C4 -2.13(19)
C6 C1 C5 C4 175.58(17)
W1 C1 C5 C4 -67.09(12)
C2 C1 C5 C10 -172.77(17)
C6 C1 C5 C10 4.9(3)
W1 C1 C5 C10 122.27(18)
C2 C1 C5 W1 64.96(12)
C6 C1 C5 W1 -117.33(18)
C3 C4 C5 C1 0.38(19)
C9 C4 C5 C1 -174.66(16)
W1 C4 C5 C1 64.82(12)
C3 C4 C5 C10 171.19(17)
C9 C4 C5 C10 -3.8(3)
W1 C4 C5 C10 -124.37(18)
C3 C4 C5 W1 -64.44(12)
C9 C4 C5 W1 120.53(17)
W1 C11 C12 C13 -60.29(15)
C11 C12 C13 Si1 -52.4(2)
W1 C12 C13 Si1 -114.97(13)
C11 C12 C13 W1 62.53(15)
O2 C17 C18 C19 -7.9(3)
W1 C17 C18 C19 174.36(12)
C17 C18 C19 C20 -62.4(2)
C17 C18 C19 C22 178.92(17)
C17 C18 C19 C21 60.3(2)
C12 C13 Si1 C14 31.20(18)
W1 C13 Si1 C14 -56.72(13)
C12 C13 Si1 C16 154.34(15)
W1 C13 Si1 C16 66.42(12)
C12 C13 Si1 C15 -86.91(16)
W1 C13 Si1 C15 -174.83(10)
O1 N1 W1 C17 108.7(8)
O1 N1 W1 C12 -152.6(8)
O1 N1 W1 C13 -120.2(8)
O1 N1 W1 C1 -0.4(8)
O1 N1 W1 C5 -32.2(9)
O1 N1 W1 C2 29.8(9)
O1 N1 W1 C11 176.7(8)
O1 N1 W1 C4 -32.4(9)
O1 N1 W1 C3 25.1(9)
O2 C17 W1 N1 172.91(15)
C18 C17 W1 N1 -9.40(13)
O2 C17 W1 C12 61.57(15)
C18 C17 W1 C12 -120.74(13)
O2 C17 W1 C13 75.74(17)
C18 C17 W1 C13 -106.57(13)
O2 C17 W1 C1 -95.72(15)
C18 C17 W1 C1 81.97(13)
O2 C17 W1 C5 -68.11(18)
C18 C17 W1 C5 109.58(14)
O2 C17 W1 C2 -77.76(15)
C18 C17 W1 C2 99.93(13)
O2 C17 W1 C11 80.42(15)
C18 C17 W1 C11 -101.89(14)
O2 C17 W1 C4 -32.51(17)
C18 C17 W1 C4 145.18(12)
O2 C17 W1 C3 -42.83(15)
C18 C17 W1 C3 134.86(13)
C11 C12 W1 N1 -64.25(12)
C13 C12 W1 N1 65.40(11)
C11 C12 W1 C17 31.97(11)
C13 C12 W1 C17 161.62(10)
C11 C12 W1 C13 -129.65(15)
C11 C12 W1 C1 171.60(11)
C13 C12 W1 C1 -58.75(15)
C11 C12 W1 C5 177.53(10)
C13 C12 W1 C5 -52.82(11)
C11 C12 W1 C2 112.21(12)
C13 C12 W1 C2 -118.14(11)
C13 C12 W1 C11 129.65(15)
C11 C12 W1 C4 147.95(11)
C13 C12 W1 C4 -82.40(11)
C11 C12 W1 C3 117.13(11)
C13 C12 W1 C3 -113.22(10)
C12 C13 W1 N1 -121.59(10)
Si1 C13 W1 N1 -0.71(11)
C12 C13 W1 C17 -24.37(13)
Si1 C13 W1 C17 96.51(11)
Si1 C13 W1 C12 120.88(16)
C12 C13 W1 C1 146.33(10)
Si1 C13 W1 C1 -92.79(11)
C12 C13 W1 C5 131.64(11)
Si1 C13 W1 C5 -107.48(11)
C12 C13 W1 C2 109.46(13)
Si1 C13 W1 C2 -129.67(10)
C12 C13 W1 C11 -29.23(10)
Si1 C13 W1 C11 91.64(11)
C12 C13 W1 C4 96.55(11)
Si1 C13 W1 C4 -142.57(11)
C12 C13 W1 C3 80.07(11)
Si1 C13 W1 C3 -159.05(9)
C2 C1 W1 N1 125.06(10)
C5 C1 W1 N1 -119.69(11)
C6 C1 W1 N1 3.35(16)
C2 C1 W1 C17 31.45(11)
C5 C1 W1 C17 146.70(10)
C6 C1 W1 C17 -90.26(16)
C2 C1 W1 C12 -105.66(13)
C5 C1 W1 C12 9.59(16)
C6 C1 W1 C12 132.63(15)
C2 C1 W1 C13 -141.10(10)
C5 C1 W1 C13 -25.85(12)
C6 C1 W1 C13 97.19(16)
C2 C1 W1 C5 -115.25(14)
C6 C1 W1 C5 123.0(2)
C5 C1 W1 C2 115.25(14)
C6 C1 W1 C2 -121.71(19)
C2 C1 W1 C11 -17.6(8)
C5 C1 W1 C11 97.7(7)
C6 C1 W1 C11 -139.3(7)
C2 C1 W1 C4 -77.52(11)
C5 C1 W1 C4 37.73(10)
C6 C1 W1 C4 160.77(18)
C2 C1 W1 C3 -37.69(9)
C5 C1 W1 C3 77.56(11)
C6 C1 W1 C3 -159.40(18)
C1 C5 W1 N1 65.22(11)
C4 C5 W1 N1 -179.83(10)
C10 C5 W1 N1 -57.04(18)
C1 C5 W1 C17 -48.90(14)
C4 C5 W1 C17 66.05(13)
C10 C5 W1 C17 -171.16(15)
C1 C5 W1 C12 -174.25(10)
C4 C5 W1 C12 -59.30(11)
C10 C5 W1 C12 63.50(18)
C1 C5 W1 C13 157.71(11)
C4 C5 W1 C13 -87.34(10)
C10 C5 W1 C13 35.46(17)
C4 C5 W1 C1 114.95(14)
C10 C5 W1 C1 -122.3(2)
C1 C5 W1 C2 -37.83(10)
C4 C5 W1 C2 77.13(10)
C10 C5 W1 C2 -160.08(19)
C1 C5 W1 C11 -171.83(10)
C4 C5 W1 C11 -56.87(14)
C10 C5 W1 C11 65.9(2)
C1 C5 W1 C4 -114.95(14)
C10 C5 W1 C4 122.8(2)
C1 C5 W1 C3 -79.13(11)
C4 C5 W1 C3 35.83(9)
C10 C5 W1 C3 158.62(19)
C1 C2 W1 N1 -60.33(11)
C3 C2 W1 N1 -175.19(10)
C7 C2 W1 N1 61.54(17)
C1 C2 W1 C17 -149.79(11)
C3 C2 W1 C17 95.35(11)
C7 C2 W1 C17 -27.93(16)
C1 C2 W1 C12 123.18(11)
C3 C2 W1 C12 8.33(16)
C7 C2 W1 C12 -114.95(17)
C1 C2 W1 C13 64.16(14)
C3 C2 W1 C13 -50.69(15)
C7 C2 W1 C13 -173.97(14)
C3 C2 W1 C1 -114.85(15)
C7 C2 W1 C1 121.9(2)
C1 C2 W1 C5 37.96(10)
C3 C2 W1 C5 -76.89(11)
C7 C2 W1 C5 159.83(19)
C1 C2 W1 C11 177.77(10)
C3 C2 W1 C11 62.92(14)
C7 C2 W1 C11 -60.36(19)
C1 C2 W1 C4 79.45(11)
C3 C2 W1 C4 -35.40(10)
C7 C2 W1 C4 -158.68(19)
C1 C2 W1 C3 114.85(15)
C7 C2 W1 C3 -123.3(2)
C12 C11 W1 N1 122.42(11)
C12 C11 W1 C17 -145.41(12)
C12 C11 W1 C13 30.61(10)
C12 C11 W1 C1 -95.0(7)
C12 C11 W1 C5 -4.02(16)
C12 C11 W1 C2 -110.84(12)
C12 C11 W1 C4 -37.46(12)
C12 C11 W1 C3 -75.82(11)
C3 C4 W1 N1 117.24(13)
C5 C4 W1 N1 0.26(15)
C9 C4 W1 N1 -119.22(17)
C3 C4 W1 C17 -18.74(12)
C5 C4 W1 C17 -135.72(10)
C9 C4 W1 C17 104.79(17)
C3 C4 W1 C12 -116.68(11)
C5 C4 W1 C12 126.34(10)
C9 C4 W1 C12 6.85(17)
C3 C4 W1 C13 -152.52(11)
C5 C4 W1 C13 90.50(10)
C9 C4 W1 C13 -28.98(17)
C3 C4 W1 C1 78.72(11)
C5 C4 W1 C1 -38.26(10)
C9 C4 W1 C1 -157.74(19)
C3 C4 W1 C5 116.98(14)
C9 C4 W1 C5 -119.5(2)
C3 C4 W1 C2 36.70(10)
C5 C4 W1 C2 -80.28(11)
C9 C4 W1 C2 160.2(2)
C3 C4 W1 C11 -96.58(11)
C5 C4 W1 C11 146.44(10)
C9 C4 W1 C11 26.96(19)
C5 C4 W1 C3 -116.98(14)
C9 C4 W1 C3 123.5(2)
C4 C3 W1 N1 -110.14(13)
C2 C3 W1 N1 7.78(17)
C8 C3 W1 N1 126.44(17)
C4 C3 W1 C17 163.06(11)
C2 C3 W1 C17 -79.02(11)
C8 C3 W1 C17 39.64(16)
C4 C3 W1 C12 67.65(11)
C2 C3 W1 C12 -174.42(10)
C8 C3 W1 C12 -55.76(17)
C4 C3 W1 C13 30.72(12)
C2 C3 W1 C13 148.64(10)
C8 C3 W1 C13 -92.70(17)
C4 C3 W1 C1 -79.63(11)
C2 C3 W1 C1 38.29(10)
C8 C3 W1 C1 156.95(19)
C4 C3 W1 C5 -37.35(10)
C2 C3 W1 C5 80.57(11)
C8 C3 W1 C5 -160.77(19)
C4 C3 W1 C2 -117.92(15)
C8 C3 W1 C2 118.7(2)
C4 C3 W1 C11 102.21(11)
C2 C3 W1 C11 -139.87(10)
C8 C3 W1 C11 -21.21(18)
C2 C3 W1 C4 117.92(15)
C8 C3 W1 C4 -123.4(2)
